data_4027914
loop_
_publ_author_name
'Farzad Malihi'
'Derrick L. J. Clive'
'Che-Chien Chang'
Minaruzzaman

_publ_section_title
;
 Synthetic Studies on CP-225,917 and CP-263,114: Access to Advanced
 Tetracyclic Systems by Intramolecular Conjugate Displacement and
 [2,3]-Wittig Rearrangement
;
_journal_name_full 'Journal of Organic Chemistry'
_journal_page_first 996
_journal_page_last 1013
_journal_paper_doi 10.1021/jo302467w
_journal_volume 78
_journal_year 2013
_chemical_formula_moiety 'C39 H50 O9 Si'
_chemical_formula_sum 'C39 H50 O9 Si'
_chemical_formula_weight 690.88
_chemical_name_systematic
; 
 ? 
;
_space_group_IT_number 2
_symmetry_cell_setting triclinic
_symmetry_space_group_name_Hall '-P 1'
_symmetry_space_group_name_H-M 'P -1'
_atom_sites_solution_hydrogens geom
_atom_sites_solution_primary direct
_atom_sites_solution_secondary difmap
_audit_creation_method SHELXL-97
_cell_angle_alpha 78.3311(3)
_cell_angle_beta 83.2943(3)
_cell_angle_gamma 87.9616(3)
_cell_formula_units_Z 2
_cell_length_a 7.2074(2)
_cell_length_b 15.3803(4)
_cell_length_c 16.4727(5)
_cell_measurement_reflns_used 9947
_cell_measurement_temperature 173(2)
_cell_measurement_theta_max 27.42
_cell_measurement_theta_min 2.54
_cell_volume 1775.92(9)
_computing_cell_refinement 'Bruker SAINT'
_computing_data_collection 'Bruker APEX2'
_computing_data_reduction 'Bruker SAINT'
_computing_molecular_graphics 'Bruker SHELXTL'
_computing_publication_material 'Bruker SHELXTL'
_computing_structure_refinement 'SHELXL-97 (Sheldrick, 2008)'
_computing_structure_solution 'SHELXD (Schneider & Sheldrick, 2002)'
_diffrn_ambient_temperature 173(2)
_diffrn_measured_fraction_theta_full 0.992
_diffrn_measured_fraction_theta_max 0.992
_diffrn_measurement_device_type 'Bruker APEX-II CCD'
_diffrn_measurement_method '\w scans'
_diffrn_radiation_monochromator graphite
_diffrn_radiation_source 'fine-focus sealed tube'
_diffrn_radiation_type MoK\a
_diffrn_radiation_wavelength 0.71073
_diffrn_reflns_av_R_equivalents 0.0181
_diffrn_reflns_av_sigmaI/netI 0.0256
_diffrn_reflns_limit_h_max 9
_diffrn_reflns_limit_h_min -9
_diffrn_reflns_limit_k_max 19
_diffrn_reflns_limit_k_min -19
_diffrn_reflns_limit_l_max 21
_diffrn_reflns_limit_l_min -21
_diffrn_reflns_number 15716
_diffrn_reflns_theta_full 27.45
_diffrn_reflns_theta_max 27.45
_diffrn_reflns_theta_min 1.27
_exptl_absorpt_coefficient_mu 0.122
_exptl_absorpt_correction_T_max 0.9920
_exptl_absorpt_correction_T_min 0.9447
_exptl_absorpt_correction_type integration
_exptl_absorpt_process_details 'SADABS (Sheldrick, 2008)'
_exptl_crystal_colour colourless
_exptl_crystal_density_diffrn 1.292
_exptl_crystal_description plate
_exptl_crystal_F_000 740
_exptl_crystal_size_max 0.47
_exptl_crystal_size_mid 0.24
_exptl_crystal_size_min 0.07
_refine_diff_density_max 0.416
_refine_diff_density_min -0.280
_refine_diff_density_rms 0.044
_refine_ls_extinction_method none
_refine_ls_goodness_of_fit_ref 1.053
_refine_ls_hydrogen_treatment constr
_refine_ls_matrix_type full
_refine_ls_number_parameters 442
_refine_ls_number_reflns 8061
_refine_ls_number_restraints 0
_refine_ls_restrained_S_all 1.053
_refine_ls_R_factor_all 0.0481
_refine_ls_R_factor_gt 0.0373
_refine_ls_shift/su_max 0.001
_refine_ls_shift/su_mean 0.000
_refine_ls_structure_factor_coef Fsqd
_refine_ls_weighting_details 'calc w=1/[\s^2^(Fo^2^)+(0.0494P)^2^+0.5156P] where P=(Fo^2^+2Fc^2^)/3'
_refine_ls_weighting_scheme calc
_refine_ls_wR_factor_gt 0.0937
_refine_ls_wR_factor_ref 0.1040
_reflns_number_gt 6657
_reflns_number_total 8061
_reflns_threshold_expression I>2\s(I)
_cod_data_source_file jo302467w_si_001.cif
_cod_data_source_block dlc0906
_cod_database_code 4027914

loop_
_symmetry_equiv_pos_as_xyz
'x, y, z'
'-x, -y, -z'

loop_
_atom_site_label
_atom_site_type_symbol
_atom_site_fract_x
_atom_site_fract_y
_atom_site_fract_z
_atom_site_U_iso_or_equiv
_atom_site_adp_type
_atom_site_occupancy
_atom_site_symmetry_multiplicity
_atom_site_calc_flag
_atom_site_refinement_flags
Si Si 0.44124(5) 0.28942(2) -0.13051(2) 0.02122(9) Uani 1 1 d .
O1 O 0.47316(14) 0.11543(6) 0.14812(6) 0.0288(2) Uani 1 1 d .
O2 O 0.62656(15) 0.38415(7) 0.08534(7) 0.0338(2) Uani 1 1 d .
O3 O 0.57863(14) 0.24614(6) 0.15737(6) 0.0292(2) Uani 1 1 d .
O4 O 0.33300(17) 0.35184(7) 0.43710(6) 0.0386(3) Uani 1 1 d .
O5 O 0.23418(16) 0.45950(7) 0.33899(6) 0.0335(2) Uani 1 1 d .
O6 O 0.38669(13) 0.32197(6) -0.04144(6) 0.0262(2) Uani 1 1 d .
O7 O -0.24476(15) 0.01328(7) 0.37754(6) 0.0317(2) Uani 1 1 d .
O8 O -0.17424(16) -0.12157(7) 0.46538(6) 0.0330(2) Uani 1 1 d .
O9 O 0.20414(16) -0.19863(7) 0.44079(7) 0.0394(3) Uani 1 1 d .
C1 C 0.3493(2) 0.04132(9) 0.17189(9) 0.0304(3) Uani 1 1 d .
H1A H 0.4033 -0.0087 0.1470 0.037 Uiso 1 1 calc R
H1B H 0.2282 0.0581 0.1498 0.037 Uiso 1 1 calc R
C2 C 0.3169(2) 0.01187(9) 0.26570(9) 0.0312(3) Uani 1 1 d .
H2A H 0.4348 -0.0119 0.2875 0.037 Uiso 1 1 calc R
H2B H 0.2231 -0.0359 0.2806 0.037 Uiso 1 1 calc R
C3 C 0.2472(2) 0.09113(9) 0.30476(9) 0.0260(3) Uani 1 1 d .
H3 H 0.2279 0.0710 0.3668 0.031 Uiso 1 1 calc R
C4 C 0.40597(19) 0.16101(9) 0.28235(9) 0.0252(3) Uani 1 1 d .
H4 H 0.5247 0.1310 0.2995 0.030 Uiso 1 1 calc R
C5 C 0.37031(19) 0.23930(9) 0.32456(9) 0.0251(3) Uani 1 1 d .
H5 H 0.3838 0.2251 0.3825 0.030 Uiso 1 1 calc R
C6 C 0.32353(19) 0.32478(9) 0.29784(8) 0.0235(3) Uani 1 1 d .
C7 C 0.2748(2) 0.37767(9) 0.21396(8) 0.0247(3) Uani 1 1 d .
H7A H 0.3479 0.4330 0.2010 0.030 Uiso 1 1 calc R
H7B H 0.1413 0.3952 0.2211 0.030 Uiso 1 1 calc R
C8 C 0.30663(19) 0.33335(8) 0.13593(8) 0.0228(3) Uani 1 1 d .
C9 C 0.5183(2) 0.32741(9) 0.11877(8) 0.0260(3) Uani 1 1 d .
C10 C 0.42547(19) 0.18699(9) 0.18854(9) 0.0246(3) Uani 1 1 d .
C11 C 0.24940(19) 0.23820(8) 0.16781(8) 0.0218(3) Uani 1 1 d .
C12 C 0.08287(19) 0.20919(9) 0.20476(8) 0.0244(3) Uani 1 1 d .
H12 H -0.0254 0.2411 0.1870 0.029 Uiso 1 1 calc R
C13 C 0.05819(19) 0.12763(9) 0.27381(8) 0.0247(3) Uani 1 1 d .
H13 H 0.0009 0.0803 0.2515 0.030 Uiso 1 1 calc R
C14 C 0.30061(19) 0.37779(9) 0.36602(8) 0.0251(3) Uani 1 1 d .
C15 C 0.2050(3) 0.51518(11) 0.39993(10) 0.0403(4) Uani 1 1 d .
H15A H 0.1568 0.5733 0.3740 0.048 Uiso 1 1 calc R
H15B H 0.3238 0.5228 0.4210 0.048 Uiso 1 1 calc R
H15C H 0.1146 0.4874 0.4462 0.048 Uiso 1 1 calc R
C16 C 0.2108(2) 0.38820(9) 0.06399(8) 0.0265(3) Uani 1 1 d .
H16A H 0.0823 0.4036 0.0854 0.032 Uiso 1 1 calc R
H16B H 0.2793 0.4443 0.0426 0.032 Uiso 1 1 calc R
C17 C 0.2014(2) 0.34053(9) -0.00739(8) 0.0268(3) Uani 1 1 d .
H17A H 0.1323 0.2844 0.0130 0.032 Uiso 1 1 calc R
H17B H 0.1343 0.3781 -0.0511 0.032 Uiso 1 1 calc R
C18 C 0.36342(19) 0.37804(9) -0.21693(9) 0.0256(3) Uani 1 1 d .
C19 C 0.3230(2) 0.46353(9) -0.20164(10) 0.0303(3) Uani 1 1 d .
H19 H 0.3329 0.4750 -0.1478 0.036 Uiso 1 1 calc R
C20 C 0.2687(2) 0.53186(11) -0.26381(12) 0.0416(4) Uani 1 1 d .
H20 H 0.2415 0.5892 -0.2520 0.050 Uiso 1 1 calc R
C21 C 0.2542(3) 0.51662(12) -0.34237(12) 0.0490(5) Uani 1 1 d .
H21 H 0.2153 0.5632 -0.3845 0.059 Uiso 1 1 calc R
C22 C 0.2961(3) 0.43372(12) -0.35993(11) 0.0473(4) Uani 1 1 d .
H22 H 0.2880 0.4232 -0.4143 0.057 Uiso 1 1 calc R
C23 C 0.3501(2) 0.36571(11) -0.29780(9) 0.0365(4) Uani 1 1 d .
H23 H 0.3790 0.3089 -0.3106 0.044 Uiso 1 1 calc R
C24 C 0.32948(19) 0.17948(9) -0.12402(8) 0.0236(3) Uani 1 1 d .
C25 C 0.3054(2) 0.12198(9) -0.04606(9) 0.0307(3) Uani 1 1 d .
H25 H 0.3395 0.1411 0.0014 0.037 Uiso 1 1 calc R
C26 C 0.2329(2) 0.03768(10) -0.03654(10) 0.0337(3) Uani 1 1 d .
H26 H 0.2176 0.0002 0.0171 0.040 Uiso 1 1 calc R
C27 C 0.1828(2) 0.00792(10) -0.10450(10) 0.0321(3) Uani 1 1 d .
H27 H 0.1336 -0.0499 -0.0979 0.038 Uiso 1 1 calc R
C28 C 0.2051(2) 0.06295(10) -0.18187(10) 0.0356(3) Uani 1 1 d .
H28 H 0.1717 0.0430 -0.2291 0.043 Uiso 1 1 calc R
C29 C 0.2762(2) 0.14744(10) -0.19108(9) 0.0320(3) Uani 1 1 d .
H29 H 0.2891 0.1847 -0.2449 0.038 Uiso 1 1 calc R
C30 C 0.70335(19) 0.27716(9) -0.14281(9) 0.0260(3) Uani 1 1 d .
C31 C 0.7934(2) 0.36764(10) -0.15002(11) 0.0369(4) Uani 1 1 d .
H31A H 0.9297 0.3608 -0.1566 0.044 Uiso 1 1 calc R
H31B H 0.7538 0.3909 -0.0995 0.044 Uiso 1 1 calc R
H31C H 0.7541 0.4090 -0.1986 0.044 Uiso 1 1 calc R
C32 C 0.7675(2) 0.21209(11) -0.06721(11) 0.0389(4) Uani 1 1 d .
H32A H 0.9039 0.2062 -0.0742 0.047 Uiso 1 1 calc R
H32B H 0.7116 0.1539 -0.0629 0.047 Uiso 1 1 calc R
H32C H 0.7277 0.2346 -0.0163 0.047 Uiso 1 1 calc R
C33 C 0.7659(2) 0.24144(12) -0.22221(11) 0.0407(4) Uani 1 1 d .
H33A H 0.9023 0.2352 -0.2289 0.049 Uiso 1 1 calc R
H33B H 0.7259 0.2829 -0.2706 0.049 Uiso 1 1 calc R
H33C H 0.7094 0.1834 -0.2179 0.049 Uiso 1 1 calc R
C34 C -0.0796(2) 0.15109(10) 0.34529(9) 0.0302(3) Uani 1 1 d .
H34A H -0.0196 0.1941 0.3710 0.036 Uiso 1 1 calc R
H34B H -0.1911 0.1806 0.3216 0.036 Uiso 1 1 calc R
C35 C -0.1421(2) 0.07203(10) 0.41259(9) 0.0339(3) Uani 1 1 d .
H35A H -0.0319 0.0405 0.4357 0.041 Uiso 1 1 calc R
H35B H -0.2220 0.0923 0.4585 0.041 Uiso 1 1 calc R
C36 C -0.3123(2) -0.06031(10) 0.43762(11) 0.0362(3) Uani 1 1 d .
H36A H -0.3781 -0.0389 0.4862 0.043 Uiso 1 1 calc R
H36B H -0.4048 -0.0910 0.4138 0.043 Uiso 1 1 calc R
C37 C -0.1080(2) -0.17558(11) 0.40675(10) 0.0374(4) Uani 1 1 d .
H37A H -0.0501 -0.1378 0.3546 0.045 Uiso 1 1 calc R
H37B H -0.2138 -0.2073 0.3931 0.045 Uiso 1 1 calc R
C38 C 0.0327(2) -0.24117(10) 0.44337(10) 0.0361(3) Uani 1 1 d .
H38A H -0.0133 -0.2677 0.5018 0.043 Uiso 1 1 calc R
H38B H 0.0509 -0.2895 0.4115 0.043 Uiso 1 1 calc R
C39 C 0.3374(3) -0.25738(12) 0.48021(12) 0.0456(4) Uani 1 1 d .
H39A H 0.4545 -0.2259 0.4774 0.055 Uiso 1 1 calc R
H39B H 0.3601 -0.3076 0.4518 0.055 Uiso 1 1 calc R
H39C H 0.2898 -0.2793 0.5387 0.055 Uiso 1 1 calc R

loop_
_atom_site_aniso_label
_atom_site_aniso_U_11
_atom_site_aniso_U_22
_atom_site_aniso_U_33
_atom_site_aniso_U_23
_atom_site_aniso_U_13
_atom_site_aniso_U_12
Si 0.02660(19) 0.01984(17) 0.01835(18) -0.00570(13) -0.00370(14) -0.00079(14)
O1 0.0345(5) 0.0226(5) 0.0306(5) -0.0103(4) -0.0013(4) 0.0032(4)
O2 0.0382(6) 0.0312(5) 0.0324(6) -0.0094(4) 0.0021(5) -0.0099(5)
O3 0.0256(5) 0.0273(5) 0.0343(6) -0.0061(4) -0.0018(4) -0.0010(4)
O4 0.0613(8) 0.0338(6) 0.0236(5) -0.0093(4) -0.0106(5) -0.0002(5)
O5 0.0503(7) 0.0290(5) 0.0237(5) -0.0126(4) -0.0035(5) 0.0062(5)
O6 0.0294(5) 0.0307(5) 0.0212(5) -0.0108(4) -0.0045(4) 0.0017(4)
O7 0.0372(6) 0.0270(5) 0.0306(5) -0.0011(4) -0.0093(4) -0.0060(4)
O8 0.0448(6) 0.0285(5) 0.0261(5) -0.0061(4) -0.0060(4) 0.0051(4)
O9 0.0431(6) 0.0293(6) 0.0434(7) -0.0019(5) -0.0036(5) -0.0020(5)
C1 0.0367(8) 0.0231(7) 0.0339(8) -0.0107(6) -0.0057(6) 0.0014(6)
C2 0.0399(8) 0.0212(7) 0.0334(8) -0.0061(6) -0.0077(6) 0.0016(6)
C3 0.0345(8) 0.0218(6) 0.0223(7) -0.0030(5) -0.0070(6) -0.0020(5)
C4 0.0283(7) 0.0225(6) 0.0263(7) -0.0060(5) -0.0085(6) 0.0012(5)
C5 0.0285(7) 0.0268(7) 0.0218(7) -0.0060(5) -0.0072(5) -0.0030(5)
C6 0.0260(7) 0.0252(6) 0.0204(6) -0.0066(5) -0.0027(5) -0.0042(5)
C7 0.0339(7) 0.0212(6) 0.0199(6) -0.0070(5) -0.0020(5) 0.0006(5)
C8 0.0311(7) 0.0205(6) 0.0176(6) -0.0063(5) -0.0023(5) 0.0000(5)
C9 0.0335(7) 0.0253(7) 0.0212(7) -0.0099(5) -0.0017(5) -0.0019(6)
C10 0.0265(7) 0.0215(6) 0.0269(7) -0.0073(5) -0.0033(5) -0.0005(5)
C11 0.0298(7) 0.0199(6) 0.0177(6) -0.0067(5) -0.0055(5) 0.0003(5)
C12 0.0279(7) 0.0249(7) 0.0222(6) -0.0062(5) -0.0074(5) 0.0008(5)
C13 0.0297(7) 0.0228(6) 0.0230(7) -0.0067(5) -0.0044(5) -0.0045(5)
C14 0.0285(7) 0.0250(7) 0.0225(7) -0.0061(5) -0.0015(5) -0.0057(5)
C15 0.0569(11) 0.0362(8) 0.0321(8) -0.0200(7) -0.0016(7) 0.0053(7)
C16 0.0363(8) 0.0235(7) 0.0195(6) -0.0050(5) -0.0030(6) 0.0046(6)
C17 0.0299(7) 0.0299(7) 0.0212(7) -0.0069(5) -0.0040(5) 0.0021(6)
C18 0.0260(7) 0.0248(7) 0.0259(7) -0.0029(5) -0.0055(5) -0.0035(5)
C19 0.0289(7) 0.0256(7) 0.0354(8) -0.0043(6) -0.0024(6) -0.0026(6)
C20 0.0353(9) 0.0264(8) 0.0582(11) 0.0030(7) -0.0045(8) -0.0013(6)
C21 0.0456(10) 0.0413(10) 0.0528(11) 0.0179(8) -0.0216(8) -0.0070(8)
C22 0.0604(11) 0.0478(10) 0.0321(9) 0.0065(7) -0.0201(8) -0.0142(9)
C23 0.0514(10) 0.0315(8) 0.0273(8) -0.0026(6) -0.0108(7) -0.0076(7)
C24 0.0251(7) 0.0225(6) 0.0241(7) -0.0067(5) -0.0024(5) -0.0006(5)
C25 0.0434(9) 0.0265(7) 0.0233(7) -0.0076(6) -0.0029(6) -0.0038(6)
C26 0.0460(9) 0.0247(7) 0.0283(8) -0.0018(6) 0.0002(7) -0.0045(6)
C27 0.0342(8) 0.0234(7) 0.0397(8) -0.0091(6) -0.0024(6) -0.0049(6)
C28 0.0457(9) 0.0323(8) 0.0334(8) -0.0115(6) -0.0117(7) -0.0083(7)
C29 0.0434(9) 0.0289(7) 0.0247(7) -0.0040(6) -0.0084(6) -0.0067(6)
C30 0.0275(7) 0.0246(7) 0.0263(7) -0.0062(5) -0.0037(5) 0.0000(5)
C31 0.0328(8) 0.0337(8) 0.0451(9) -0.0071(7) -0.0072(7) -0.0070(6)
C32 0.0341(8) 0.0390(9) 0.0403(9) 0.0018(7) -0.0091(7) 0.0050(7)
C33 0.0333(8) 0.0529(10) 0.0392(9) -0.0208(8) 0.0006(7) 0.0044(7)
C34 0.0343(8) 0.0290(7) 0.0289(7) -0.0108(6) 0.0003(6) -0.0058(6)
C35 0.0400(9) 0.0374(8) 0.0256(7) -0.0096(6) -0.0003(6) -0.0102(7)
C36 0.0343(8) 0.0296(8) 0.0410(9) 0.0015(7) -0.0035(7) -0.0024(6)
C37 0.0474(9) 0.0394(9) 0.0285(8) -0.0135(7) -0.0056(7) -0.0015(7)
C38 0.0441(9) 0.0277(7) 0.0373(9) -0.0116(6) 0.0021(7) -0.0024(6)
C39 0.0462(10) 0.0364(9) 0.0524(11) -0.0066(8) -0.0036(8) 0.0041(7)

loop_
_atom_type_symbol
_atom_type_description
_atom_type_scat_dispersion_real
_atom_type_scat_dispersion_imag
_atom_type_scat_source
C C 0.0033 0.0016 'International Tables Vol C Tables 4.2.6.8 and 6.1.1.4'
H H 0.0000 0.0000 'International Tables Vol C Tables 4.2.6.8 and 6.1.1.4'
O O 0.0106 0.0060 'International Tables Vol C Tables 4.2.6.8 and 6.1.1.4'
Si Si 0.0817 0.0704 'International Tables Vol C Tables 4.2.6.8 and 6.1.1.4'

loop_
_geom_angle_atom_site_label_1
_geom_angle_atom_site_label_2
_geom_angle_atom_site_label_3
_geom_angle
O6 Si C24 108.84(6)
O6 Si C30 105.76(6)
C24 Si C30 110.28(6)
O6 Si C18 108.54(6)
C24 Si C18 112.76(6)
C30 Si C18 110.38(6)
C10 O1 C1 115.12(11)
C9 O3 C10 111.45(10)
C14 O5 C15 115.85(12)
C17 O6 Si 125.06(8)
C36 O7 C35 112.05(12)
C36 O8 C37 113.36(12)
C38 O9 C39 111.53(12)
O1 C1 C2 111.33(12)
C1 C2 C3 109.43(11)
C2 C3 C13 110.76(11)
C2 C3 C4 106.66(12)
C13 C3 C4 113.27(11)
C10 C4 C5 113.04(11)
C10 C4 C3 104.91(10)
C5 C4 C3 113.78(12)
C6 C5 C4 133.74(12)
C5 C6 C14 113.47(12)
C5 C6 C7 133.12(12)
C14 C6 C7 113.23(11)
C6 C7 C8 118.81(11)
C11 C8 C9 103.65(11)
C11 C8 C16 118.34(11)
C9 C8 C16 114.44(11)
C11 C8 C7 105.01(10)
C9 C8 C7 103.71(10)
C16 C8 C7 110.30(10)
O2 C9 O3 121.09(13)
O2 C9 C8 129.14(13)
O3 C9 C8 109.33(11)
O1 C10 O3 102.17(10)
O1 C10 C11 116.92(11)
O3 C10 C11 106.99(11)
O1 C10 C4 113.69(11)
O3 C10 C4 111.68(11)
C11 C10 C4 105.31(11)
C12 C11 C10 121.15(12)
C12 C11 C8 127.04(12)
C10 C11 C8 106.14(11)
C11 C12 C13 122.90(12)
C12 C13 C34 108.32(11)
C12 C13 C3 112.36(11)
C34 C13 C3 111.66(11)
O4 C14 O5 122.31(13)
O4 C14 C6 126.11(13)
O5 C14 C6 111.57(11)
C17 C16 C8 113.31(11)
O6 C17 C16 109.34(11)
C23 C18 C19 116.71(13)
C23 C18 Si 124.25(11)
C19 C18 Si 118.98(11)
C20 C19 C18 121.29(15)
C21 C20 C19 120.22(16)
C20 C21 C22 119.98(15)
C21 C22 C23 119.65(16)
C22 C23 C18 122.12(15)
C29 C24 C25 116.36(12)
C29 C24 Si 125.72(11)
C25 C24 Si 117.84(10)
C26 C25 C24 121.56(13)
C27 C26 C25 120.49(14)
C28 C27 C26 119.22(13)
C27 C28 C29 120.15(14)
C28 C29 C24 122.22(14)
C31 C30 C33 109.05(13)
C31 C30 C32 109.29(12)
C33 C30 C32 109.18(13)
C31 C30 Si 109.89(10)
C33 C30 Si 109.28(10)
C32 C30 Si 110.13(10)
C35 C34 C13 114.10(12)
O7 C35 C34 109.19(12)
O8 C36 O7 114.28(13)
O8 C37 C38 109.36(12)
O9 C38 C37 109.88(13)

loop_
_geom_bond_atom_site_label_1
_geom_bond_atom_site_label_2
_geom_bond_distance
Si O6 1.6451(10)
Si C24 1.8769(14)
Si C30 1.8831(14)
Si C18 1.8832(14)
O1 C10 1.4102(16)
O1 C1 1.4354(17)
O2 C9 1.1946(17)
O3 C9 1.3639(17)
O3 C10 1.4352(16)
O4 C14 1.2054(17)
O5 C14 1.3369(17)
O5 C15 1.4389(17)
O6 C17 1.4290(17)
O7 C36 1.4040(18)
O7 C35 1.4337(17)
O8 C36 1.3972(18)
O8 C37 1.4282(18)
O9 C38 1.4112(19)
O9 C39 1.417(2)
C1 C2 1.512(2)
C2 C3 1.5331(19)
C3 C13 1.5567(19)
C3 C4 1.5585(19)
C4 C10 1.5070(19)
C4 C5 1.5082(18)
C5 C6 1.3434(19)
C6 C14 1.5069(18)
C6 C7 1.5273(18)
C7 C8 1.5635(17)
C8 C11 1.5063(18)
C8 C9 1.522(2)
C8 C16 1.5291(18)
C10 C11 1.5062(18)
C11 C12 1.3296(19)
C12 C13 1.5134(19)
C13 C34 1.541(2)
C16 C17 1.5150(18)
C18 C23 1.398(2)
C18 C19 1.402(2)
C19 C20 1.391(2)
C20 C21 1.377(3)
C21 C22 1.379(3)
C22 C23 1.387(2)
C24 C29 1.3940(19)
C24 C25 1.4001(19)
C25 C26 1.388(2)
C26 C27 1.381(2)
C27 C28 1.375(2)
C28 C29 1.387(2)
C30 C31 1.533(2)
C30 C33 1.533(2)
C30 C32 1.537(2)
C34 C35 1.513(2)
C37 C38 1.494(2)

loop_
_geom_torsion_atom_site_label_1
_geom_torsion_atom_site_label_2
_geom_torsion_atom_site_label_3
_geom_torsion_atom_site_label_4
_geom_torsion
C24 Si O6 C17 -62.25(12)
C30 Si O6 C17 179.26(10)
C18 Si O6 C17 60.81(12)
C10 O1 C1 C2 -50.71(16)
O1 C1 C2 C3 54.74(16)
C1 C2 C3 C13 61.39(15)
C1 C2 C3 C4 -62.28(14)
C2 C3 C4 C10 62.81(13)
C13 C3 C4 C10 -59.29(14)
C2 C3 C4 C5 -173.14(11)
C13 C3 C4 C5 64.76(15)
C10 C4 C5 C6 12.4(2)
C3 C4 C5 C6 -107.16(18)
C4 C5 C6 C14 179.12(14)
C4 C5 C6 C7 4.4(3)
C5 C6 C7 C8 -9.9(2)
C14 C6 C7 C8 175.40(12)
C6 C7 C8 C11 39.06(16)
C6 C7 C8 C9 -69.42(15)
C6 C7 C8 C16 167.61(12)
C10 O3 C9 O2 -176.38(12)
C10 O3 C9 C8 10.48(14)
C11 C8 C9 O2 172.07(14)
C16 C8 C9 O2 41.76(19)
C7 C8 C9 O2 -78.44(17)
C11 C8 C9 O3 -15.51(13)
C16 C8 C9 O3 -145.82(11)
C7 C8 C9 O3 93.98(12)
C1 O1 C10 O3 175.89(10)
C1 O1 C10 C11 -67.69(15)
C1 O1 C10 C4 55.41(15)
C9 O3 C10 O1 122.48(11)
C9 O3 C10 C11 -0.89(14)
C9 O3 C10 C4 -115.64(12)
C5 C4 C10 O1 175.36(11)
C3 C4 C10 O1 -60.12(14)
C5 C4 C10 O3 60.39(15)
C3 C4 C10 O3 -175.09(10)
C5 C4 C10 C11 -55.39(14)
C3 C4 C10 C11 69.13(12)
O1 C10 C11 C12 82.11(16)
O3 C10 C11 C12 -164.16(12)
C4 C10 C11 C12 -45.20(16)
O1 C10 C11 C8 -122.72(12)
O3 C10 C11 C8 -8.99(13)
C4 C10 C11 C8 109.97(11)
C9 C8 C11 C12 167.59(13)
C16 C8 C11 C12 -64.48(18)
C7 C8 C11 C12 59.07(17)
C9 C8 C11 C10 14.35(13)
C16 C8 C11 C10 142.28(12)
C7 C8 C11 C10 -94.17(12)
C10 C11 C12 C13 4.6(2)
C8 C11 C12 C13 -145.08(13)
C11 C12 C13 C34 132.34(14)
C11 C12 C13 C3 8.51(18)
C2 C3 C13 C12 -99.85(13)
C4 C3 C13 C12 19.94(16)
C2 C3 C13 C34 138.21(12)
C4 C3 C13 C34 -102.00(13)
C15 O5 C14 O4 0.5(2)
C15 O5 C14 C6 179.24(13)
C5 C6 C14 O4 5.6(2)
C7 C6 C14 O4 -178.65(14)
C5 C6 C14 O5 -173.09(12)
C7 C6 C14 O5 2.68(16)
C11 C8 C16 C17 -47.40(17)
C9 C8 C16 C17 75.26(15)
C7 C8 C16 C17 -168.28(12)
Si O6 C17 C16 -167.13(9)
C8 C16 C17 O6 -61.46(15)
O6 Si C18 C23 -165.69(12)
C24 Si C18 C23 -45.02(15)
C30 Si C18 C23 78.82(14)
O6 Si C18 C19 17.15(13)
C24 Si C18 C19 137.82(11)
C30 Si C18 C19 -98.34(12)
C23 C18 C19 C20 1.3(2)
Si C18 C19 C20 178.67(12)
C18 C19 C20 C21 -0.2(2)
C19 C20 C21 C22 -0.9(3)
C20 C21 C22 C23 0.9(3)
C21 C22 C23 C18 0.2(3)
C19 C18 C23 C22 -1.3(2)
Si C18 C23 C22 -178.49(13)
O6 Si C24 C29 152.10(12)
C30 Si C24 C29 -92.30(14)
C18 Si C24 C29 31.60(15)
O6 Si C24 C25 -31.41(13)
C30 Si C24 C25 84.19(12)
C18 Si C24 C25 -151.91(11)
C29 C24 C25 C26 0.2(2)
Si C24 C25 C26 -176.63(12)
C24 C25 C26 C27 0.3(2)
C25 C26 C27 C28 -0.2(2)
C26 C27 C28 C29 -0.3(2)
C27 C28 C29 C24 0.8(3)
C25 C24 C29 C28 -0.7(2)
Si C24 C29 C28 175.82(12)
O6 Si C30 C31 -63.74(11)
C24 Si C30 C31 178.74(10)
C18 Si C30 C31 53.48(12)
O6 Si C30 C33 176.64(10)
C24 Si C30 C33 59.12(12)
C18 Si C30 C33 -66.14(12)
O6 Si C30 C32 56.71(11)
C24 Si C30 C32 -60.81(12)
C18 Si C30 C32 173.93(10)
C12 C13 C34 C35 170.52(12)
C3 C13 C34 C35 -65.23(15)
C36 O7 C35 C34 -178.04(12)
C13 C34 C35 O7 -63.91(17)
C37 O8 C36 O7 -75.70(17)
C35 O7 C36 O8 -71.19(17)
C36 O8 C37 C38 -177.64(13)
C39 O9 C38 C37 175.95(13)
O8 C37 C38 O9 -76.17(16)
